data_7113041
loop_
_publ_author_name
'Hagar, Mohamed'
'Ragaini, Fabio'
'Monticelli, Elena'
'Caselli, Alessandro'
'Macchi, Piero'
'Casati, Nicola'

_publ_section_title
;
 Chiral cyclopropylamines in the synthesis of new ligands; first
 asymmetric Alkyl-BIAN compounds.
;
_journal_issue 33
_journal_name_full 'Chemical communications (Cambridge, England)'
_journal_page_first 6153
_journal_page_last 6155
_journal_paper_doi 10.1039/c0cc00977f
_journal_volume 46
_journal_year 2010
_chemical_absolute_configuration syn
_chemical_formula_sum 'C17 H22 N4 O7'
_chemical_formula_weight 394.39
_chemical_name_systematic
;
?
;
_space_group_IT_number 4
_symmetry_space_group_name_Hall 'P 2yb'
_symmetry_space_group_name_H-M 'P 1 21 1'
_atom_sites_solution_hydrogens geom
_atom_sites_solution_primary direct
_atom_sites_solution_secondary difmap
_audit_conform_dict_location ftp://ftp.iucr.org/pub/cif_core.dic
_audit_conform_dict_name cif_core.dic
_audit_conform_dict_version 2.3
_audit_creation_date 2009-07-24T16:57:30-00:00
_audit_creation_method 'WinGX routine CIF_UPDATE'
_cell_angle_alpha 90
_cell_angle_beta 102.181(7)
_cell_angle_gamma 90
_cell_formula_units_Z 8
_cell_length_a 14.079(4)
_cell_length_b 12.207(3)
_cell_length_c 22.502(6)
_cell_measurement_reflns_used 2756
_cell_measurement_temperature 298(2)
_cell_measurement_theta_max 19.4
_cell_measurement_theta_min 2.3
_cell_volume 3780.2(17)
_computing_structure_refinement 'SHELXL-97 (Sheldrick, 1997)'
_diffrn_ambient_temperature 298(2)
_diffrn_measured_fraction_theta_full 0.985
_diffrn_measured_fraction_theta_max 0.985
_diffrn_radiation_monochromator graphite
_diffrn_radiation_type MoK\a
_diffrn_radiation_wavelength 0.71069
_diffrn_reflns_av_R_equivalents 0.0471
_diffrn_reflns_av_unetI/netI 0.0866
_diffrn_reflns_limit_h_max 14
_diffrn_reflns_limit_h_min -14
_diffrn_reflns_limit_k_max 12
_diffrn_reflns_limit_k_min -11
_diffrn_reflns_limit_l_max 23
_diffrn_reflns_limit_l_min -23
_diffrn_reflns_number 17534
_diffrn_reflns_theta_full 22.11
_diffrn_reflns_theta_max 22.11
_diffrn_reflns_theta_min 1.85
_exptl_absorpt_coefficient_mu 0.109
_exptl_absorpt_correction_T_max 1.0
_exptl_absorpt_correction_T_min 0.876
_exptl_absorpt_correction_type empirical
_exptl_crystal_colour yellow
_exptl_crystal_density_diffrn 1.386
_exptl_crystal_density_method 'not measured'
_exptl_crystal_description plate
_exptl_crystal_F_000 1664
_exptl_crystal_size_max 0.2
_exptl_crystal_size_mid 0.2
_exptl_crystal_size_min 0.05
_refine_diff_density_max 0.488
_refine_diff_density_min -0.311
_refine_diff_density_rms 0.054
_refine_ls_abs_structure_details 'Flack H D (1983), Acta Cryst. A39, 876-881'
_refine_ls_abs_structure_Flack -3(2)
_refine_ls_extinction_method none
_refine_ls_goodness_of_fit_ref 1.029
_refine_ls_hydrogen_treatment constr
_refine_ls_matrix_type full
_refine_ls_number_parameters 986
_refine_ls_number_reflns 8969
_refine_ls_number_restraints 35
_refine_ls_restrained_S_all 1.028
_refine_ls_R_factor_all 0.107
_refine_ls_R_factor_gt 0.0685
_refine_ls_shift/su_max 0.003
_refine_ls_shift/su_mean 0
_refine_ls_structure_factor_coef Fsqd
_refine_ls_weighting_details 'calc w=1/[\s^2^(Fo^2^)+(0.0972P)^2^+1.7489P] where P=(Fo^2^+2Fc^2^)/3'
_refine_ls_weighting_scheme calc
_refine_ls_wR_factor_gt 0.1712
_refine_ls_wR_factor_ref 0.1981
_reflns_number_gt 6147
_reflns_number_total 8969
_reflns_threshold_expression >2sigma(I)
_cod_data_source_file c0cc00977f.txt
_cod_data_source_block 1R,2R,2'R-7
_cod_database_code 7113041

loop_
_symmetry_equiv_pos_as_xyz
'x, y, z'
'-x, y+1/2, -z'

loop_
_atom_site_label
_atom_site_type_symbol
_atom_site_fract_x
_atom_site_fract_y
_atom_site_fract_z
_atom_site_U_iso_or_equiv
_atom_site_adp_type
_atom_site_occupancy
_atom_site_symmetry_multiplicity
_atom_site_calc_flag
_atom_site_refinement_flags
_atom_site_disorder_assembly
_atom_site_disorder_group
C51 C 0.8208(6) 0.2797(6) 0.8706(4) 0.057(2) Uani 1 1 d . . .
H51 H 0.8343 0.201 0.8749 0.068 Uiso 1 1 calc R . .
C52 C 0.7344(5) 0.3171(6) 0.8951(3) 0.0479(19) Uani 1 1 d . . .
H52A H 0.6963 0.3778 0.8747 0.057 Uiso 1 1 calc R . .
H52B H 0.6974 0.2619 0.9115 0.057 Uiso 1 1 calc R . .
C53 C 0.8356(5) 0.3407(6) 0.9292(3) 0.043(2) Uani 1 1 d . . .
C54 C 0.8721(5) 0.4571(6) 0.9313(3) 0.0388(19) Uani 1 1 d . . .
H54 H 0.8557 0.4961 0.8925 0.047 Uiso 1 1 calc R . .
C55 C 0.9802(5) 0.4613(8) 0.9624(3) 0.061(2) Uani 1 1 d . . .
H55A H 1.0136 0.5271 0.9539 0.073 Uiso 1 1 calc R . .
H55B H 1.0165 0.3958 0.957 0.073 Uiso 1 1 calc R . .
C56 C 0.9434(6) 0.4649(10) 1.0238(4) 0.072(3) Uani 1 1 d . . .
H56 H 0.9829 0.5098 1.0558 0.086 Uiso 1 1 calc R . .
C57 C 0.9226(9) 0.3511(11) 1.0429(4) 0.105(4) Uani 1 1 d . . .
H57A H 0.8756 0.3546 1.0688 0.126 Uiso 1 1 calc R . .
H57B H 0.9819 0.3191 1.0664 0.126 Uiso 1 1 calc R . .
C58 C 0.8823(7) 0.2769(7) 0.9872(4) 0.079(3) Uani 1 1 d . . .
H58A H 0.935 0.2326 0.9786 0.095 Uiso 1 1 calc R . .
H58B H 0.8343 0.2277 0.9976 0.095 Uiso 1 1 calc R . .
C59 C 0.8492(6) 0.5225(8) 0.9872(3) 0.058(2) Uani 1 1 d . . .
C591 C 0.7558(6) 0.4986(8) 1.0056(4) 0.072(3) Uani 1 1 d . . .
H59A H 0.7502 0.5439 1.0395 0.107 Uiso 1 1 calc R . .
H59B H 0.7543 0.4229 1.0169 0.107 Uiso 1 1 calc R . .
H59C H 0.7027 0.5135 0.9721 0.107 Uiso 1 1 calc R . .
C592 C 0.8613(6) 0.6446(7) 0.9794(4) 0.067(2) Uani 1 1 d . . .
H59D H 0.9216 0.6583 0.9671 0.1 Uiso 1 1 calc R . .
H59E H 0.8617 0.6811 1.0172 0.1 Uiso 1 1 calc R . .
H59F H 0.8084 0.6717 0.9488 0.1 Uiso 1 1 calc R . .
N61 N 0.9187(15) 0.9897(17) 0.2909(8) 0.072(8) Uiso 0.5 1 d PD A 1
H61A H 0.9115 0.9508 0.2568 0.107 Uiso 0.5 1 calc PR A 1
H61B H 0.9777 1.0196 0.2993 0.107 Uiso 0.5 1 calc PR A 1
H61C H 0.874 1.0424 0.2862 0.107 Uiso 0.5 1 calc PR A 1
C61 C 0.9062(11) 0.9131(13) 0.3442(6) 0.046(3) Uiso 0.5 1 d PD A 1
H61 H 0.928 0.8371 0.3424 0.055 Uiso 0.5 1 calc PR A 1
C62 C 0.8167(10) 0.9305(14) 0.3685(7) 0.066(3) Uiso 0.5 1 d PD A 1
H62A H 0.7735 0.9899 0.3517 0.079 Uiso 0.5 1 calc PR A 1
H62B H 0.7852 0.8669 0.3815 0.079 Uiso 0.5 1 calc PR A 1
C63 C 0.9156(11) 0.9587(12) 0.4023(6) 0.048(3) Uiso 0.5 1 d PD A 1
C64 C 0.9299(13) 1.0822(14) 0.4166(7) 0.079(4) Uiso 0.5 1 d PD A 1
H64 H 0.9066 1.133 0.383 0.095 Uiso 0.5 1 calc PR A 1
C65 C 1.0443(14) 1.093(2) 0.4511(9) 0.111(6) Uiso 0.5 1 d PD A 1
H65A H 1.0714 1.1661 0.4506 0.133 Uiso 0.5 1 calc PR A 1
H65B H 1.0868 1.0377 0.4399 0.133 Uiso 0.5 1 calc PR A 1
C66 C 1.0022(14) 1.0643(19) 0.5121(9) 0.092(5) Uiso 0.5 1 d PD A 1
H66 H 1.0345 1.1008 0.5497 0.111 Uiso 0.5 1 calc PR A 1
C67 C 0.9933(19) 0.9413(19) 0.5153(10) 0.126(6) Uiso 0.5 1 d PD A 1
H67A H 1.0561 0.9105 0.5338 0.152 Uiso 0.5 1 calc PR A 1
H67B H 0.9481 0.9229 0.5409 0.152 Uiso 0.5 1 calc PR A 1
C68 C 0.9607(15) 0.8943(16) 0.4571(8) 0.097(5) Uiso 0.5 1 d PD A 1
H68A H 0.9141 0.838 0.4617 0.116 Uiso 0.5 1 calc PR A 1
H68B H 1.0161 0.8568 0.4473 0.116 Uiso 0.5 1 calc PR A 1
C69 C 0.9006(14) 1.1101(16) 0.4811(7) 0.074(4) Uiso 0.5 1 d PD A 1
C691 C 0.8063(14) 1.0627(19) 0.4876(11) 0.097(5) Uiso 0.5 1 d PD A 1
H69A H 0.7674 1.1187 0.5007 0.145 Uiso 0.5 1 calc PR A 1
H69B H 0.8176 1.0049 0.5172 0.145 Uiso 0.5 1 calc PR A 1
H69C H 0.7728 1.0339 0.4492 0.145 Uiso 0.5 1 calc PR A 1
C692 C 0.8894(19) 1.2369(17) 0.4844(12) 0.132(7) Uiso 0.5 1 d PD A 1
H69D H 0.9526 1.2701 0.4947 0.198 Uiso 0.5 1 calc PR A 1
H69E H 0.8534 1.2547 0.5149 0.198 Uiso 0.5 1 calc PR A 1
H69F H 0.8554 1.2639 0.4457 0.198 Uiso 0.5 1 calc PR A 1
C71 C 0.6168(6) 0.4567(6) 0.6679(3) 0.058(2) Uani 1 1 d . . .
H71 H 0.68 0.4935 0.6785 0.069 Uiso 1 1 calc R . .
C72 C 0.5396(8) 0.5188(7) 0.6258(4) 0.078(3) Uani 1 1 d . . .
H72A H 0.5558 0.591 0.6129 0.093 Uiso 1 1 calc R . .
H72B H 0.4732 0.5107 0.6308 0.093 Uiso 1 1 calc R . .
C73 C 0.5865(8) 0.4215(7) 0.6026(4) 0.070(3) Uani 1 1 d . . .
C74 C 0.5336(7) 0.3218(7) 0.5851(4) 0.073(3) Uani 1 1 d . . .
H74 H 0.4923 0.2973 0.6126 0.087 Uiso 1 1 calc R . .
C75 C 0.6033(8) 0.2306(7) 0.5671(4) 0.084(3) Uani 1 1 d . . .
H75A H 0.6706 0.2358 0.5885 0.1 Uiso 1 1 calc R . .
H75B H 0.5789 0.1563 0.5668 0.1 Uiso 1 1 calc R . .
C76 C 0.5802(11) 0.2890(10) 0.5045(4) 0.100(4) Uani 1 1 d . . .
H76 H 0.577 0.2387 0.4702 0.12 Uiso 1 1 calc R . .
C77 C 0.6479(11) 0.3850(11) 0.5031(5) 0.122(4) Uani 1 1 d . . .
H77A H 0.6177 0.4372 0.4724 0.147 Uiso 1 1 calc R . .
H77B H 0.7077 0.3596 0.4929 0.147 Uiso 1 1 calc R . .
C78 C 0.6707(8) 0.4410(10) 0.5666(4) 0.103(4) Uani 1 1 d . . .
H78A H 0.679 0.5191 0.5614 0.123 Uiso 1 1 calc R . .
H78B H 0.7312 0.4122 0.5902 0.123 Uiso 1 1 calc R . .
C79 C 0.4817(10) 0.3235(8) 0.5135(5) 0.102(4) Uani 1 1 d . . .
C791 C 0.4429(10) 0.4339(9) 0.4888(5) 0.137(6) Uani 1 1 d . . .
H79A H 0.4948 0.4864 0.4954 0.206 Uiso 1 1 calc R . .
H79B H 0.3932 0.4575 0.5092 0.206 Uiso 1 1 calc R . .
H79C H 0.4161 0.4277 0.446 0.206 Uiso 1 1 calc R . .
C792 C 0.4043(12) 0.2390(12) 0.5015(6) 0.184(8) Uani 1 1 d . . .
H79D H 0.3446 0.2699 0.5079 0.276 Uiso 1 1 calc R . .
H79E H 0.4226 0.1783 0.5286 0.276 Uiso 1 1 calc R . .
H79F H 0.3957 0.2142 0.4602 0.276 Uiso 1 1 calc R . .
C81 C 0.7135(7) 0.0928(8) 0.1382(4) 0.067(3) Uani 1 1 d . . .
H81 H 0.7825 0.1106 0.1523 0.081 Uiso 1 1 calc R . .
C82 C 0.6686(8) 0.1519(9) 0.0864(5) 0.096(3) Uani 1 1 d . . .
H82A H 0.7072 0.2068 0.0711 0.116 Uiso 1 1 calc R . .
H82B H 0.6007 0.1712 0.0825 0.116 Uiso 1 1 calc R . .
C83 C 0.6916(7) 0.0364(7) 0.0781(4) 0.060(2) Uani 1 1 d . . .
C84 C 0.6171(6) -0.0506(8) 0.0648(4) 0.064(3) Uani 1 1 d . . .
H84 H 0.5673 -0.049 0.0893 0.077 Uiso 1 1 calc R . .
C85 C 0.6576(9) -0.1601(9) 0.0562(5) 0.100(4) Uani 1 1 d . . .
H85A H 0.6133 -0.2202 0.0582 0.12 Uiso 1 1 calc R . .
H85B H 0.7209 -0.1737 0.0821 0.12 Uiso 1 1 calc R . .
C86 C 0.6612(8) -0.1247(8) -0.0084(5) 0.079(3) Uani 1 1 d . . .
H86 H 0.6492 -0.1843 -0.0382 0.094 Uiso 1 1 calc R . .
C87 C 0.7515(6) -0.0649(8) -0.0072(4) 0.069(3) Uani 1 1 d . . .
H87A H 0.7431 -0.0172 -0.0424 0.083 Uiso 1 1 calc R . .
H87B H 0.8029 -0.1165 -0.0096 0.083 Uiso 1 1 calc R . .
C88 C 0.7819(6) 0.0058(8) 0.0524(4) 0.081(3) Uani 1 1 d . . .
H88A H 0.8273 -0.0354 0.0827 0.098 Uiso 1 1 calc R . .
H88B H 0.8142 0.0721 0.0435 0.098 Uiso 1 1 calc R . .
C89 C 0.5765(7) -0.0550(9) -0.0085(5) 0.073(3) Uani 1 1 d . . .
C891 C 0.5688(7) 0.0520(9) -0.0430(4) 0.083(3) Uani 1 1 d . . .
H89A H 0.5095 0.0884 -0.04 0.124 Uiso 1 1 calc R . .
H89B H 0.5689 0.0378 -0.0849 0.124 Uiso 1 1 calc R . .
H89C H 0.6231 0.0979 -0.0259 0.124 Uiso 1 1 calc R . .
C892 C 0.4844(9) -0.1102(13) -0.0252(5) 0.139(5) Uani 1 1 d . . .
H89D H 0.4328 -0.0577 -0.0282 0.208 Uiso 1 1 calc R . .
H89E H 0.4791 -0.1637 0.0052 0.208 Uiso 1 1 calc R . .
H89F H 0.4799 -0.146 -0.0637 0.208 Uiso 1 1 calc R . .
N91 N 0.9110(10) 1.0098(12) 0.2786(5) 0.018(4) Uiso 0.5 1 d PD B 2
H91A H 0.9271 0.982 0.2455 0.027 Uiso 0.5 1 calc PR B 2
H91B H 0.9179 1.0823 0.2787 0.027 Uiso 0.5 1 calc PR B 2
H91C H 0.8495 0.9932 0.2787 0.027 Uiso 0.5 1 calc PR B 2
C91 C 0.9776(10) 0.9614(11) 0.3357(5) 0.046(3) Uiso 0.5 1 d PD B 2
H91 H 1.0438 0.9477 0.3302 0.055 Uiso 0.5 1 calc PR B 2
C92 C 0.9435(14) 0.8780(13) 0.3726(8) 0.066(3) Uiso 0.5 1 d PD B 2
H92A H 0.9863 0.8169 0.387 0.079 Uiso 0.5 1 calc PR B 2
H92B H 0.8747 0.8612 0.3641 0.079 Uiso 0.5 1 calc PR B 2
C93 C 0.9742(10) 0.9880(12) 0.3953(6) 0.048(3) Uiso 0.5 1 d PD B 2
C94 C 0.8938(12) 1.0664(14) 0.4081(7) 0.079(4) Uiso 0.5 1 d PD B 2
H94 H 0.8348 1.0744 0.3763 0.095 Uiso 0.5 1 calc PR B 2
C95 C 0.9554(17) 1.1795(17) 0.4330(9) 0.111(6) Uiso 0.5 1 d PD B 2
H95A H 1.0119 1.1933 0.4158 0.133 Uiso 0.5 1 calc PR B 2
H95B H 0.9159 1.2447 0.4328 0.133 Uiso 0.5 1 calc PR B 2
C96 C 0.9776(16) 1.1109(17) 0.4976(9) 0.092(5) Uiso 0.5 1 d PD B 2
H96 H 0.9807 1.1562 0.5339 0.111 Uiso 0.5 1 calc PR B 2
C97 C 1.0666(16) 1.042(2) 0.4983(10) 0.126(6) Uiso 0.5 1 d PD B 2
H97A H 1.1243 1.0865 0.5119 0.152 Uiso 0.5 1 calc PR B 2
H97B H 1.0684 0.9822 0.5267 0.152 Uiso 0.5 1 calc PR B 2
C98 C 1.0669(13) 1.0002(18) 0.4406(8) 0.097(5) Uiso 0.5 1 d PD B 2
H98A H 1.0972 0.9286 0.4462 0.116 Uiso 0.5 1 calc PR B 2
H98B H 1.109 1.0467 0.4225 0.116 Uiso 0.5 1 calc PR B 2
C99 C 0.8809(12) 1.0467(17) 0.4769(7) 0.074(4) Uiso 0.5 1 d PD B 2
C991 C 0.8605(15) 0.9319(15) 0.4915(10) 0.097(5) Uiso 0.5 1 d PD B 2
H99A H 0.8179 0.8991 0.4571 0.145 Uiso 0.5 1 calc PR B 2
H99B H 0.8299 0.9307 0.5258 0.145 Uiso 0.5 1 calc PR B 2
H99C H 0.9202 0.8914 0.5009 0.145 Uiso 0.5 1 calc PR B 2
C992 C 0.7893(17) 1.119(2) 0.4780(13) 0.132(7) Uiso 0.5 1 d PD B 2
H99D H 0.7334 1.0726 0.4748 0.198 Uiso 0.5 1 calc PR B 2
H99E H 0.7792 1.169 0.4444 0.198 Uiso 0.5 1 calc PR B 2
H99F H 0.7993 1.1593 0.5154 0.198 Uiso 0.5 1 calc PR B 2
C11 C 0.7590(5) 0.7703(7) 0.2045(3) 0.0356(19) Uani 1 1 d . . .
C12 C 0.8323(5) 0.6992(7) 0.1891(3) 0.039(2) Uani 1 1 d . . .
C13 C 0.8187(5) 0.5875(7) 0.1780(3) 0.038(2) Uani 1 1 d . . .
H13 H 0.8682 0.5447 0.1687 0.045 Uiso 1 1 calc R . .
C14 C 0.7309(6) 0.5417(6) 0.1810(3) 0.038(2) Uani 1 1 d . . .
C15 C 0.6579(6) 0.6047(7) 0.1934(3) 0.046(2) Uani 1 1 d . . .
H15 H 0.5975 0.5734 0.1931 0.055 Uiso 1 1 calc R . .
C16 C 0.6721(6) 0.7133(7) 0.2063(3) 0.040(2) Uani 1 1 d . . .
C21 C 0.7229(5) 0.1186(7) 0.7054(3) 0.037(2) Uani 1 1 d . . .
C22 C 0.8060(5) 0.0801(7) 0.6823(3) 0.0380(19) Uani 1 1 d . . .
C23 C 0.8158(6) -0.0265(8) 0.6637(3) 0.047(2) Uani 1 1 d . . .
H23 H 0.871 -0.047 0.65 0.056 Uiso 1 1 calc R . .
C24 C 0.7460(6) -0.1008(6) 0.6655(3) 0.0382(19) Uani 1 1 d . . .
C25 C 0.6632(5) -0.0746(6) 0.6843(3) 0.0366(19) Uani 1 1 d . . .
H25 H 0.6153 -0.127 0.6847 0.044 Uiso 1 1 calc R . .
C26 C 0.6520(5) 0.0295(6) 0.7026(3) 0.0309(18) Uani 1 1 d . . .
C31 C 0.7418(5) 0.6220(7) 0.8040(3) 0.038(2) Uani 1 1 d . . .
C32 C 0.6699(5) 0.6947(6) 0.8176(3) 0.037(2) Uani 1 1 d . . .
C33 C 0.6842(6) 0.8041(6) 0.8285(3) 0.040(2) Uani 1 1 d . . .
H33 H 0.6342 0.8471 0.837 0.048 Uiso 1 1 calc R . .
C34 C 0.7722(6) 0.8508(6) 0.8267(3) 0.0379(19) Uani 1 1 d . . .
C35 C 0.8494(6) 0.7874(7) 0.8164(3) 0.040(2) Uani 1 1 d . . .
H35 H 0.91 0.8181 0.817 0.048 Uiso 1 1 calc R . .
C36 C 0.8324(5) 0.6779(7) 0.8054(3) 0.038(2) Uani 1 1 d . . .
C41 C 0.7762(5) 0.2742(7) 0.2988(3) 0.0355(19) Uani 1 1 d . . .
C42 C 0.8527(5) 0.3540(7) 0.3030(3) 0.041(2) Uani 1 1 d . . .
C43 C 0.8456(6) 0.4577(8) 0.3211(3) 0.051(2) Uani 1 1 d . . .
H43 H 0.895 0.5074 0.3192 0.061 Uiso 1 1 calc R . .
C44 C 0.7646(7) 0.4912(7) 0.3426(3) 0.051(2) Uani 1 1 d . . .
C45 C 0.6862(6) 0.4188(8) 0.3419(3) 0.052(2) Uani 1 1 d . . .
H45 H 0.6319 0.4398 0.3566 0.062 Uiso 1 1 calc R . .
C46 C 0.6936(6) 0.3169(8) 0.3189(3) 0.047(2) Uani 1 1 d . . .
N11 N 0.9224(5) 0.7435(7) 0.1797(3) 0.057(2) Uani 1 1 d . . .
N12 N 0.7173(6) 0.4238(6) 0.1708(3) 0.0488(19) Uani 1 1 d . . .
N13 N 0.5896(6) 0.7809(7) 0.2179(4) 0.062(2) Uani 1 1 d . . .
N21 N 0.8865(6) 0.1561(7) 0.6808(4) 0.066(2) Uani 1 1 d . . .
N22 N 0.7603(7) -0.2154(7) 0.6478(3) 0.065(2) Uani 1 1 d . . .
N23 N 0.5607(5) 0.0569(6) 0.7210(3) 0.0451(17) Uani 1 1 d . . .
N31 N 0.5763(4) 0.6497(6) 0.8250(3) 0.0491(18) Uani 1 1 d . . .
N32 N 0.7852(6) 0.9687(6) 0.8370(3) 0.0477(18) Uani 1 1 d . . .
N33 N 0.9158(5) 0.6149(6) 0.7950(3) 0.0509(18) Uani 1 1 d . . .
N41 N 0.9402(5) 0.3264(7) 0.2809(3) 0.0497(18) Uani 1 1 d . . .
N42 N 0.7550(8) 0.6045(7) 0.3632(4) 0.075(2) Uani 1 1 d . . .
N43 N 0.6084(5) 0.2481(7) 0.3177(3) 0.055(2) Uani 1 1 d . . .
N51 N 0.8373(4) 0.3268(5) 0.8150(3) 0.0437(17) Uani 1 1 d . . .
H51A H 0.892 0.2998 0.807 0.066 Uiso 1 1 calc R . .
H51B H 0.8425 0.3992 0.819 0.066 Uiso 1 1 calc R . .
H51C H 0.7877 0.3105 0.7846 0.066 Uiso 1 1 calc R . .
N71 N 0.5910(4) 0.3918(5) 0.7163(2) 0.0398(16) Uani 1 1 d . . .
H71A H 0.6151 0.4232 0.752 0.06 Uiso 1 1 calc R . .
H71B H 0.6155 0.3247 0.7158 0.06 Uiso 1 1 calc R . .
H71C H 0.5267 0.3878 0.7107 0.06 Uiso 1 1 calc R . .
N81 N 0.6638(4) 0.0643(6) 0.1882(3) 0.0485(17) Uani 1 1 d . . .
H81A H 0.7047 0.0279 0.217 0.073 Uiso 1 1 calc R . .
H81B H 0.6123 0.0226 0.1737 0.073 Uiso 1 1 calc R . .
H81C H 0.6447 0.1254 0.2038 0.073 Uiso 1 1 calc R . .
O11 O 0.7692(4) 0.8708(5) 0.2142(2) 0.0460(14) Uani 1 1 d . . .
O21 O 0.7150(4) 0.2123(4) 0.7264(2) 0.0483(14) Uani 1 1 d . . .
O31 O 0.7309(3) 0.5187(4) 0.7957(2) 0.0389(13) Uani 1 1 d . . .
O41 O 0.7829(4) 0.1793(4) 0.2769(2) 0.0450(14) Uani 1 1 d . . .
O111 O 0.9476(4) 0.8370(5) 0.1966(3) 0.0573(16) Uani 1 1 d . . .
O112 O 0.9702(5) 0.6900(5) 0.1513(4) 0.090(2) Uani 1 1 d . . .
O121 O 0.7833(5) 0.3705(5) 0.1574(3) 0.0581(16) Uani 1 1 d . . .
O122 O 0.6399(5) 0.3831(5) 0.1763(3) 0.0609(16) Uani 1 1 d . . .
O131 O 0.5107(5) 0.7658(7) 0.1845(3) 0.087(2) Uani 1 1 d . . .
O132 O 0.6066(4) 0.8413(6) 0.2614(4) 0.081(2) Uani 1 1 d . . .
O211 O 0.8898(8) 0.2379(10) 0.7025(6) 0.222(8) Uani 1 1 d . . .
O212 O 0.9502(5) 0.1259(6) 0.6569(4) 0.115(3) Uani 1 1 d . . .
O221 O 0.8309(6) -0.2334(6) 0.6232(3) 0.092(2) Uani 1 1 d . . .
O222 O 0.7042(6) -0.2833(6) 0.6595(3) 0.079(2) Uani 1 1 d . . .
O231 O 0.5226(4) -0.0155(5) 0.7455(2) 0.0565(16) Uani 1 1 d . . .
O232 O 0.5256(4) 0.1494(5) 0.7101(3) 0.0648(17) Uani 1 1 d . . .
O311 O 0.5529(4) 0.5566(5) 0.8098(3) 0.0572(16) Uani 1 1 d . . .
O312 O 0.5216(5) 0.7090(7) 0.8480(4) 0.124(4) Uani 1 1 d . . .
O321 O 0.7168(5) 1.0242(5) 0.8445(2) 0.0572(16) Uani 1 1 d . . .
O322 O 0.8659(5) 1.0053(5) 0.8368(3) 0.0728(18) Uani 1 1 d . . .
O331 O 0.9952(4) 0.6355(6) 0.8249(3) 0.077(2) Uani 1 1 d . . .
O332 O 0.9016(4) 0.5412(5) 0.7572(3) 0.075(2) Uani 1 1 d . . .
O411 O 0.9705(4) 0.2337(6) 0.2881(3) 0.0670(18) Uani 1 1 d . . .
O412 O 0.9801(4) 0.4013(5) 0.2574(3) 0.0637(17) Uani 1 1 d . . .
O421 O 0.8189(7) 0.6687(7) 0.3572(4) 0.111(3) Uani 1 1 d . . .
O422 O 0.6867(6) 0.6293(7) 0.3840(4) 0.108(3) Uani 1 1 d . . .
O431 O 0.5475(5) 0.2792(5) 0.3467(3) 0.0729(18) Uani 1 1 d . . .
O432 O 0.5989(6) 0.1643(9) 0.2883(4) 0.163(5) Uani 1 1 d . . .

loop_
_atom_site_aniso_label
_atom_site_aniso_U_11
_atom_site_aniso_U_22
_atom_site_aniso_U_33
_atom_site_aniso_U_23
_atom_site_aniso_U_13
_atom_site_aniso_U_12
C51 0.053(5) 0.020(4) 0.095(7) -0.003(5) 0.008(5) -0.009(4)
C52 0.038(4) 0.039(4) 0.067(5) 0.006(4) 0.014(4) -0.013(4)
C53 0.057(5) 0.026(4) 0.044(5) 0.009(4) 0.008(4) -0.003(4)
C54 0.051(5) 0.034(4) 0.028(4) -0.007(3) 0.001(3) -0.014(4)
C55 0.035(4) 0.085(6) 0.058(5) -0.012(5) 0.001(4) -0.003(4)
C56 0.062(6) 0.102(8) 0.038(5) 0.001(5) -0.021(4) 0.031(6)
C57 0.133(10) 0.131(11) 0.047(6) 0.034(7) 0.008(7) 0.076(9)
C58 0.081(7) 0.070(6) 0.083(7) 0.047(6) 0.013(5) 0.022(5)
C59 0.049(5) 0.087(7) 0.038(5) 0.000(5) 0.007(4) 0.016(5)
C591 0.074(7) 0.085(7) 0.059(6) 0.014(5) 0.020(5) 0.016(5)
C592 0.084(6) 0.061(6) 0.048(5) -0.029(4) -0.003(4) 0.006(5)
C71 0.088(6) 0.041(5) 0.045(5) 0.002(4) 0.016(4) -0.002(5)
C72 0.128(8) 0.041(5) 0.056(6) 0.001(4) 0.000(5) 0.016(5)
C73 0.126(8) 0.050(6) 0.033(5) -0.004(4) 0.012(5) 0.008(5)
C74 0.115(8) 0.058(6) 0.034(5) -0.008(4) -0.011(5) 0.002(6)
C75 0.142(9) 0.057(6) 0.047(5) -0.009(4) 0.010(6) 0.035(6)
C76 0.177(13) 0.076(8) 0.047(6) -0.008(5) 0.023(7) 0.025(8)
C77 0.177(13) 0.106(11) 0.094(9) 0.003(7) 0.051(9) 0.022(10)
C78 0.143(10) 0.116(9) 0.058(7) 0.012(6) 0.041(7) -0.011(8)
C79 0.131(10) 0.050(6) 0.098(9) -0.006(6) -0.039(8) 0.036(7)
C791 0.205(14) 0.083(9) 0.083(8) 0.010(6) -0.062(9) 0.025(9)
C792 0.26(2) 0.118(12) 0.116(11) -0.014(9) -0.088(12) -0.023(13)
C81 0.086(7) 0.069(7) 0.041(5) 0.001(5) 0.002(5) -0.028(5)
C82 0.082(7) 0.084(8) 0.121(10) -0.012(7) 0.016(7) -0.010(6)
C83 0.089(7) 0.040(5) 0.056(6) 0.003(4) 0.024(5) 0.009(5)
C84 0.048(5) 0.071(7) 0.079(7) -0.007(5) 0.024(5) -0.005(5)
C85 0.124(9) 0.096(8) 0.091(8) -0.044(7) 0.047(7) -0.039(7)
C86 0.095(8) 0.058(7) 0.071(7) 0.000(5) -0.010(6) 0.002(6)
C87 0.070(6) 0.086(7) 0.048(5) 0.001(5) 0.008(5) 0.028(5)
C88 0.066(6) 0.107(8) 0.079(7) -0.003(6) 0.031(5) -0.006(5)
C89 0.058(6) 0.078(7) 0.078(7) -0.036(6) 0.008(5) -0.012(6)
C891 0.082(7) 0.087(8) 0.070(7) -0.006(6) -0.003(6) 0.033(6)
C892 0.105(10) 0.197(15) 0.109(10) -0.033(10) 0.013(8) 0.020(10)
C11 0.031(5) 0.038(6) 0.040(4) 0.004(4) 0.011(4) 0.004(4)
C12 0.031(5) 0.047(6) 0.039(5) 0.001(4) 0.010(4) -0.003(4)
C13 0.033(5) 0.047(6) 0.033(4) 0.000(4) 0.008(3) -0.009(4)
C14 0.055(6) 0.027(5) 0.034(4) 0.000(3) 0.014(4) -0.005(4)
C15 0.033(5) 0.051(6) 0.049(5) 0.013(4) 0.000(4) -0.011(4)
C16 0.038(5) 0.042(6) 0.044(5) 0.005(4) 0.014(4) -0.004(4)
C21 0.031(5) 0.059(6) 0.019(4) 0.007(4) 0.000(3) 0.004(4)
C22 0.040(5) 0.042(5) 0.028(4) -0.003(4) -0.002(4) 0.001(4)
C23 0.047(5) 0.069(7) 0.025(4) 0.007(4) 0.011(4) 0.016(5)
C24 0.053(5) 0.027(5) 0.033(4) -0.004(3) 0.005(4) 0.008(4)
C25 0.040(5) 0.033(5) 0.037(4) -0.008(4) 0.010(4) -0.004(4)
C26 0.037(5) 0.039(5) 0.015(4) -0.004(3) 0.003(3) -0.004(4)
C31 0.042(5) 0.043(6) 0.027(4) -0.001(4) 0.005(3) 0.000(4)
C32 0.036(5) 0.038(6) 0.039(4) 0.004(4) 0.010(4) -0.002(4)
C33 0.057(6) 0.027(5) 0.037(4) -0.003(3) 0.011(4) 0.010(4)
C34 0.041(5) 0.037(5) 0.033(4) 0.001(4) 0.001(4) -0.005(4)
C35 0.040(5) 0.047(6) 0.030(4) 0.002(4) 0.001(4) -0.011(4)
C36 0.031(5) 0.046(6) 0.039(4) -0.002(4) 0.009(3) 0.002(4)
C41 0.033(5) 0.042(5) 0.029(4) -0.003(4) 0.002(4) -0.011(4)
C42 0.030(5) 0.039(6) 0.053(5) -0.004(4) 0.006(4) 0.009(4)
C43 0.052(6) 0.055(6) 0.040(5) 0.009(4) 0.000(4) -0.002(5)
C44 0.061(6) 0.056(6) 0.034(5) -0.009(4) 0.007(4) -0.002(5)
C45 0.055(6) 0.061(7) 0.039(5) 0.000(4) 0.012(4) 0.018(5)
C46 0.034(5) 0.072(7) 0.036(5) -0.007(4) 0.011(4) -0.003(5)
N11 0.034(4) 0.074(6) 0.067(5) -0.020(4) 0.023(4) -0.003(4)
N12 0.054(5) 0.057(6) 0.035(4) -0.006(3) 0.009(4) -0.015(4)
N13 0.038(5) 0.073(6) 0.080(6) 0.006(5) 0.024(4) -0.009(4)
N21 0.053(5) 0.074(6) 0.076(5) -0.027(5) 0.028(4) -0.021(5)
N22 0.090(7) 0.052(6) 0.047(4) -0.007(4) 0.002(4) 0.034(5)
N23 0.047(4) 0.042(5) 0.046(4) -0.007(4) 0.010(3) 0.011(4)
N31 0.032(4) 0.033(5) 0.079(5) -0.010(4) 0.005(4) -0.008(4)
N32 0.068(6) 0.032(5) 0.042(4) 0.003(3) 0.008(4) -0.009(4)
N33 0.050(5) 0.034(4) 0.076(5) 0.010(4) 0.031(4) -0.006(4)
N41 0.038(4) 0.054(5) 0.057(5) -0.012(4) 0.010(4) -0.016(4)
N42 0.095(7) 0.048(6) 0.083(6) -0.010(5) 0.024(5) 0.011(5)
N43 0.056(5) 0.074(6) 0.040(4) -0.003(4) 0.022(4) -0.007(4)
N51 0.031(4) 0.036(4) 0.061(4) -0.017(4) 0.003(3) 0.003(3)
N71 0.045(4) 0.044(4) 0.030(3) -0.005(3) 0.006(3) 0.003(3)
N81 0.043(4) 0.051(4) 0.053(4) -0.012(4) 0.012(3) 0.003(3)
O11 0.040(3) 0.033(4) 0.065(4) -0.001(3) 0.010(3) 0.002(2)
O21 0.059(4) 0.030(4) 0.053(3) -0.003(3) 0.006(3) 0.007(3)
O31 0.029(3) 0.039(4) 0.050(3) -0.008(2) 0.009(2) -0.006(2)
O41 0.044(3) 0.044(4) 0.045(3) -0.017(3) 0.008(3) -0.007(3)
O111 0.047(4) 0.047(4) 0.081(4) -0.022(3) 0.021(3) -0.015(3)
O112 0.056(4) 0.060(4) 0.168(7) -0.051(5) 0.056(5) -0.027(3)
O121 0.069(4) 0.045(4) 0.064(4) -0.008(3) 0.021(3) -0.012(3)
O122 0.069(4) 0.050(4) 0.070(4) -0.010(3) 0.028(3) -0.029(3)
O131 0.048(4) 0.126(6) 0.086(5) 0.016(4) 0.013(4) 0.013(4)
O132 0.050(4) 0.065(5) 0.137(6) -0.032(5) 0.039(4) -0.011(3)
O211 0.211(12) 0.196(11) 0.335(16) -0.210(12) 0.228(12) -0.165(10)
O212 0.074(5) 0.085(5) 0.217(9) 0.030(5) 0.100(6) 0.010(4)
O221 0.102(5) 0.079(5) 0.102(5) -0.027(4) 0.037(5) 0.039(4)
O222 0.123(6) 0.039(4) 0.078(5) -0.001(3) 0.027(4) 0.004(4)
O231 0.052(4) 0.059(4) 0.066(4) 0.000(3) 0.032(3) -0.009(3)
O232 0.055(4) 0.055(4) 0.093(5) 0.011(4) 0.036(3) 0.014(3)
O311 0.031(3) 0.041(4) 0.105(5) -0.010(3) 0.027(3) -0.006(3)
O312 0.069(5) 0.099(6) 0.227(10) -0.083(6) 0.084(6) -0.009(4)
O321 0.082(4) 0.040(4) 0.051(4) -0.012(3) 0.016(3) 0.011(4)
O322 0.076(5) 0.050(4) 0.092(5) 0.007(3) 0.018(4) -0.016(4)
O331 0.022(3) 0.114(5) 0.094(5) 0.031(4) 0.011(3) 0.002(4)
O332 0.062(4) 0.043(4) 0.136(6) -0.005(4) 0.057(4) 0.000(3)
O411 0.050(4) 0.063(5) 0.088(5) -0.002(4) 0.013(3) 0.009(4)
O412 0.048(4) 0.063(4) 0.083(4) -0.002(4) 0.020(3) -0.018(3)
O421 0.156(8) 0.054(5) 0.127(7) -0.029(4) 0.035(6) -0.016(5)
O422 0.115(6) 0.076(6) 0.140(7) -0.036(5) 0.045(6) 0.019(5)
O431 0.066(4) 0.082(5) 0.079(4) 0.003(4) 0.034(4) 0.007(4)
O432 0.133(8) 0.217(11) 0.177(9) -0.154(9) 0.123(7) -0.118(8)

loop_
_atom_type_symbol
_atom_type_description
_atom_type_scat_dispersion_real
_atom_type_scat_dispersion_imag
_atom_type_scat_source
C C 0.0033 0.0016 'International Tables Vol C Tables 4.2.6.8 and 6.1.1.4'
H H 0 0 'International Tables Vol C Tables 4.2.6.8 and 6.1.1.4'
N N 0.0061 0.0033 'International Tables Vol C Tables 4.2.6.8 and 6.1.1.4'
O O 0.0106 0.006 'International Tables Vol C Tables 4.2.6.8 and 6.1.1.4'

loop_
_geom_angle_atom_site_label_1
_geom_angle_atom_site_label_2
_geom_angle_atom_site_label_3
_geom_angle
N51 C51 C53 123.5(6)
N51 C51 C52 119.1(7)
C53 C51 C52 59.9(5)
C53 C52 C51 59.4(5)
C51 C53 C52 60.7(5)
C51 C53 C54 118.8(7)
C52 C53 C54 118.6(6)
C51 C53 C58 116.8(7)
C52 C53 C58 121.8(7)
C54 C53 C58 111.5(7)
C53 C54 C55 110.2(7)
C53 C54 C59 112.1(6)
C55 C54 C59 88.3(5)
C54 C55 C56 85.6(5)
C57 C56 C59 111.7(9)
C57 C56 C55 110.3(8)
C59 C56 C55 87.2(6)
C56 C57 C58 111.5(7)
C53 C58 C57 114.0(7)
C591 C59 C592 110.7(7)
C591 C59 C56 117.7(8)
C592 C59 C56 113.4(8)
C591 C59 C54 117.6(7)
C592 C59 C54 111.0(7)
C56 C59 C54 84.2(6)
C63 C61 C62 61.4(9)
C63 C61 N61 118.4(14)
C62 C61 N61 115.9(13)
C63 C62 C61 56.3(8)
C61 C63 C62 62.3(9)
C61 C63 C68 120.3(14)
C62 C63 C68 119.7(14)
C61 C63 C64 124.3(13)
C62 C63 C64 113.6(14)
C68 C63 C64 109.2(13)
C63 C64 C69 110.1(14)
C63 C64 C65 104.4(15)
C69 C64 C65 88.2(12)
C64 C65 C66 83.5(12)
C67 C66 C69 107.5(18)
C67 C66 C65 107.5(17)
C69 C66 C65 90.4(15)
C68 C67 C66 111.9(18)
C67 C68 C63 123.5(17)
C691 C69 C66 124.9(17)
C691 C69 C692 106.3(15)
C66 C69 C692 115.3(19)
C691 C69 C64 114.0(16)
C66 C69 C64 86.8(12)
C692 C69 C64 107.3(15)
N71 C71 C72 119.3(8)
N71 C71 C73 120.8(7)
C72 C71 C73 60.3(6)
C71 C72 C73 60.3(6)
C74 C73 C71 122.2(8)
C74 C73 C72 121.5(9)
C71 C73 C72 59.4(5)
C74 C73 C78 112.8(8)
C71 C73 C78 111.6(8)
C72 C73 C78 119.2(8)
C73 C74 C75 110.4(9)
C73 C74 C79 111.0(8)
C75 C74 C79 85.9(6)
C76 C75 C74 83.6(7)
C79 C76 C77 112.8(10)
C79 C76 C75 91.7(9)
C77 C76 C75 111.1(10)
C76 C77 C78 109.3(9)
C77 C78 C73 111.8(9)
C792 C79 C76 116.3(11)
C792 C79 C791 111.0(11)
C76 C79 C791 118.1(13)
C792 C79 C74 109.3(10)
C76 C79 C74 84.0(7)
C791 C79 C74 115.4(8)
C82 C81 N81 123.2(9)
C82 C81 C83 60.9(6)
N81 C81 C83 122.6(8)
C81 C82 C83 62.5(7)
C82 C83 C84 123.3(9)
C82 C83 C81 56.6(6)
C84 C83 C81 121.2(8)
C82 C83 C88 120.0(9)
C84 C83 C88 110.8(7)
C81 C83 C88 114.9(8)
C83 C84 C85 113.4(8)
C83 C84 C89 108.1(8)
C85 C84 C89 84.4(8)
C84 C85 C86 87.7(9)
C87 C86 C89 114.5(9)
C87 C86 C85 109.1(8)
C89 C86 C85 88.6(9)
C86 C87 C88 111.6(8)
C83 C88 C87 110.6(7)
C892 C89 C86 114.6(10)
C892 C89 C891 107.9(10)
C86 C89 C891 118.3(9)
C892 C89 C84 112.6(9)
C86 C89 C84 84.6(8)
C891 C89 C84 117.6(8)
C93 C91 C92 62.0(9)
C93 C91 N91 125.2(12)
C92 C91 N91 121.8(13)
C91 C92 C93 56.8(9)
C91 C93 C92 61.2(9)
C91 C93 C98 118.7(13)
C92 C93 C98 118.8(14)
C91 C93 C94 119.8(12)
C92 C93 C94 117.1(14)
C98 C93 C94 112.4(12)
C93 C94 C99 108.6(12)
C93 C94 C95 103.0(14)
C99 C94 C95 87.5(12)
C96 C95 C94 82.2(12)
C97 C96 C99 113.3(18)
C97 C96 C95 107.1(16)
C99 C96 C95 90.1(15)
C98 C97 C96 111.2(18)
C97 C98 C93 120.0(17)
C991 C99 C96 127.6(17)
C991 C99 C992 109.3(16)
C96 C99 C992 112.5(19)
C991 C99 C94 114.8(16)
C96 C99 C94 86.7(12)
C992 C99 C94 101.0(15)
O11 C11 C16 123.0(7)
O11 C11 C12 124.7(7)
C16 C11 C12 112.2(7)
C13 C12 N11 115.8(7)
C13 C12 C11 123.6(7)
N11 C12 C11 120.5(7)
C14 C13 C12 118.8(8)
C15 C14 C13 120.5(8)
C15 C14 N12 120.6(8)
C13 C14 N12 118.8(8)
C14 C15 C16 120.7(8)
C15 C16 C11 124.1(8)
C15 C16 N13 119.4(7)
C11 C16 N13 116.3(8)
O21 C21 C22 125.0(8)
O21 C21 C26 125.4(7)
C22 C21 C26 109.6(7)
C23 C22 C21 123.4(8)
C23 C22 N21 117.4(8)
C21 C22 N21 119.1(8)
C24 C23 C22 120.4(7)
C23 C24 C25 122.1(7)
C23 C24 N22 119.2(8)
C25 C24 N22 118.7(8)
C26 C25 C24 118.5(7)
C25 C26 N23 117.6(7)
C25 C26 C21 125.9(7)
N23 C26 C21 116.5(7)
O31 C31 C32 125.1(7)
O31 C31 C36 123.3(7)
C32 C31 C36 111.4(7)
C33 C32 C31 124.2(7)
C33 C32 N31 116.6(7)
C31 C32 N31 119.1(7)
C32 C33 C34 120.1(7)
C33 C34 C35 121.0(7)
C33 C34 N32 119.2(8)
C35 C34 N32 119.8(8)
C36 C35 C34 117.3(7)
C35 C36 C31 125.8(7)
C35 C36 N33 115.2(7)
C31 C36 N33 118.9(7)
O41 C41 C46 125.9(7)
O41 C41 C42 121.8(7)
C46 C41 C42 112.2(7)
C43 C42 C41 123.8(8)
C43 C42 N41 116.3(8)
C41 C42 N41 119.6(7)
C42 C43 C44 120.1(8)
C43 C44 C45 120.6(8)
C43 C44 N42 121.4(9)
C45 C44 N42 117.9(9)
C46 C45 C44 117.0(8)
C45 C46 C41 125.9(8)
C45 C46 N43 113.9(8)
C41 C46 N43 120.2(8)
O112 N11 O111 120.5(7)
O112 N11 C12 118.8(8)
O111 N11 C12 120.6(7)
O121 N12 O122 123.2(7)
O121 N12 C14 118.7(7)
O122 N12 C14 118.1(8)
O132 N13 O131 126.3(9)
O132 N13 C16 116.8(8)
O131 N13 C16 116.8(8)
O211 N21 O212 120.7(9)
O211 N21 C22 121.2(9)
O212 N21 C22 118.0(8)
O222 N22 O221 126.1(8)
O222 N22 C24 117.1(8)
O221 N22 C24 116.7(9)
O231 N23 O232 123.7(7)
O231 N23 C26 117.1(7)
O232 N23 C26 119.3(7)
O311 N31 O312 120.4(7)
O311 N31 C32 121.0(7)
O312 N31 C32 118.5(7)
O321 N32 O322 124.1(7)
O321 N32 C34 119.5(8)
O322 N32 C34 116.4(8)
O331 N33 O332 122.5(8)
O331 N33 C36 119.0(8)
O332 N33 C36 118.5(7)
O411 N41 O412 124.5(7)
O411 N41 C42 117.9(7)
O412 N41 C42 117.5(8)
O422 N42 O421 123.5(10)
O422 N42 C44 119.8(10)
O421 N42 C44 116.7(9)
O432 N43 O431 122.4(8)
O432 N43 C46 119.5(8)
O431 N43 C46 118.0(8)

loop_
_geom_bond_atom_site_label_1
_geom_bond_atom_site_label_2
_geom_bond_distance
C51 N51 1.439(10)
C51 C53 1.490(11)
C51 C52 1.509(11)
C52 C53 1.497(10)
C53 C54 1.508(10)
C53 C58 1.543(11)
C54 C55 1.536(10)
C54 C59 1.579(10)
C55 C56 1.574(11)
C56 C57 1.502(16)
C56 C59 1.571(11)
C57 C58 1.554(14)
C59 C591 1.488(11)
C59 C592 1.515(12)
N61 C61 1.561(17)
C61 C63 1.401(16)
C61 C62 1.492(19)
C62 C63 1.480(18)
C63 C68 1.486(19)
C63 C64 1.546(18)
C64 C69 1.626(17)
C64 C65 1.64(2)
C65 C66 1.64(2)
C66 C67 1.51(3)
C66 C69 1.56(2)
C67 C68 1.41(2)
C69 C691 1.48(2)
C69 C692 1.56(2)
C71 N71 1.453(9)
C71 C72 1.490(11)
C71 C73 1.504(11)
C72 C73 1.504(12)
C73 C74 1.439(13)
C73 C78 1.589(13)
C74 C75 1.593(12)
C74 C79 1.623(13)
C75 C76 1.551(13)
C76 C79 1.503(18)
C76 C77 1.516(17)
C77 C78 1.554(15)
C79 C792 1.483(19)
C79 C791 1.514(14)
C81 C82 1.403(13)
C81 N81 1.487(10)
C81 C83 1.491(12)
C82 C83 1.468(13)
C83 C84 1.479(12)
C83 C88 1.548(12)
C84 C85 1.481(14)
C84 C89 1.627(13)
C85 C86 1.528(13)
C86 C87 1.461(13)
C86 C89 1.464(14)
C87 C88 1.578(12)
C89 C892 1.439(15)
C89 C891 1.512(14)
N91 C91 1.539(16)
C91 C93 1.391(15)
C91 C92 1.458(19)
C92 C93 1.469(19)
C93 C98 1.483(19)
C93 C94 1.554(17)
C94 C99 1.616(17)
C94 C95 1.66(2)
C95 C96 1.65(2)
C96 C97 1.51(3)
C96 C99 1.555(19)
C97 C98 1.40(2)
C99 C991 1.48(2)
C99 C992 1.57(2)
C11 O11 1.249(8)
C11 C16 1.416(11)
C11 C12 1.445(11)
C12 C13 1.392(11)
C12 N11 1.436(10)
C13 C14 1.372(10)
C14 C15 1.359(11)
C14 N12 1.463(10)
C15 C16 1.363(11)
C16 N13 1.491(11)
C21 O21 1.252(9)
C21 C22 1.454(10)
C21 C26 1.469(11)
C22 C23 1.382(11)
C22 N21 1.471(10)
C23 C24 1.343(11)
C24 C25 1.360(10)
C24 N22 1.480(10)
C25 C26 1.355(10)
C26 N23 1.469(9)
C31 O31 1.279(9)
C31 C32 1.427(11)
C31 C36 1.441(11)
C32 C33 1.366(10)
C32 N31 1.469(10)
C33 C34 1.372(10)
C34 C35 1.393(11)
C34 N32 1.463(10)
C35 C36 1.372(10)
C36 N33 1.462(10)
C41 O41 1.269(8)
C41 C46 1.433(11)
C41 C42 1.441(11)
C42 C43 1.340(11)
C42 N41 1.463(10)
C43 C44 1.392(11)
C44 C45 1.412(12)
C44 N42 1.473(12)
C45 C46 1.359(11)
C46 N43 1.460(10)
N11 O112 1.210(8)
N11 O111 1.232(9)
N12 O121 1.222(8)
N12 O122 1.228(8)
N13 O132 1.209(9)
N13 O131 1.218(9)
N21 O211 1.109(11)
N21 O212 1.195(9)
N22 O222 1.212(10)
N22 O221 1.255(10)
N23 O231 1.223(8)
N23 O232 1.237(8)
N31 O311 1.212(8)
N31 O312 1.247(9)
N32 O321 1.217(8)
N32 O322 1.222(8)
N33 O331 1.204(8)
N33 O332 1.226(9)
N41 O411 1.208(9)
N41 O412 1.246(9)
N42 O422 1.194(10)
N42 O421 1.223(11)
N43 O432 1.211(10)
N43 O431 1.242(8)
